data_7038624
loop_
_publ_author_name
'Yruegas, Sam'
'Huang, Kexuan'
'Wilson, David J. D.'
'Dutton, Jason L.'
'Martin, Caleb D.'

_publ_section_title
;
 Probing the reactivity of pentaphenylborole with N-H, O-H, P-H, and S-H
 bonds.
;
_journal_issue 24
_journal_name_full 'Dalton transactions (Cambridge, England : 2003)'
_journal_page_first 9902
_journal_page_last 9911
_journal_paper_doi 10.1039/c6dt00052e
_journal_volume 45
_journal_year 2016
_chemical_formula_moiety 'C47 H40 B N'
_chemical_formula_sum 'C47 H40 B N'
_chemical_formula_weight 537.47
_chemical_name_common 14
_chemical_name_systematic
;
 ?
;
_space_group_crystal_system triclinic
_space_group_IT_number 2
_space_group_name_Hall '-P 1'
_space_group_name_H-M_alt 'P -1'
_symmetry_space_group_name_Hall '-P 1'
_symmetry_space_group_name_H-M 'P -1'
_atom_sites_solution_hydrogens mixed
_audit_creation_method SHELXL-2013
_audit_update_record
;
2016-02-27 deposited with the CCDC.
2016-02-29 downloaded from the CCDC.
;
_cell_angle_alpha 70.2320(17)
_cell_angle_beta 73.1203(19)
_cell_angle_gamma 85.9647(18)
_cell_formula_units_Z 2
_cell_length_a 10.1357(6)
_cell_length_b 12.1343(7)
_cell_length_c 14.8636(9)
_cell_measurement_reflns_used 7776
_cell_measurement_temperature 148(2)
_cell_measurement_theta_max 25.4075
_cell_measurement_theta_min 2.5535
_cell_volume 1645.44(17)
_computing_cell_refinement 'Bruker SAINT'
_computing_data_collection 'Bruker APEX2'
_computing_data_reduction 'Bruker SAINT'
_computing_molecular_graphics 'Bruker SHELXTL'
_computing_publication_material 'Bruker SHELXTL'
_computing_structure_refinement 'SHELXL-2013 (Sheldrick, 2013)'
_computing_structure_solution 'SHELXS-97 (Sheldrick 2008)'
_diffrn_ambient_temperature 148(2)
_diffrn_measured_fraction_theta_full 0.999
_diffrn_measured_fraction_theta_max 0.999
_diffrn_measurement_device_type 'Bruker APEX-II CCD'
_diffrn_measurement_method '\f and \w scans'
_diffrn_radiation_type MoK\a
_diffrn_radiation_wavelength 0.71073
_diffrn_reflns_av_R_equivalents 0.0578
_diffrn_reflns_av_unetI/netI 0.0553
_diffrn_reflns_Laue_measured_fraction_full 0.999
_diffrn_reflns_Laue_measured_fraction_max 0.999
_diffrn_reflns_limit_h_max 12
_diffrn_reflns_limit_h_min -12
_diffrn_reflns_limit_k_max 12
_diffrn_reflns_limit_k_min -15
_diffrn_reflns_limit_l_max 18
_diffrn_reflns_limit_l_min -18
_diffrn_reflns_number 30430
_diffrn_reflns_point_group_measured_fraction_full 0.999
_diffrn_reflns_point_group_measured_fraction_max 0.999
_diffrn_reflns_theta_full 25.242
_diffrn_reflns_theta_max 26.369
_diffrn_reflns_theta_min 2.215
_exptl_absorpt_coefficient_mu 0.062
_exptl_absorpt_correction_T_max 1.00
_exptl_absorpt_correction_T_min 0.993
_exptl_absorpt_correction_type multi-scan
_exptl_absorpt_process_details SADABs
_exptl_crystal_colour colorless
_exptl_crystal_density_diffrn 1.085
_exptl_crystal_description prism
_exptl_crystal_F_000 568
_exptl_crystal_size_max 0.343
_exptl_crystal_size_mid 0.242
_exptl_crystal_size_min 0.182
_platon_squeeze_details
;The unit cell contains 1 toluene molecule 
on an inversion center which has been treated as a 
diffuse contribution to the overall scattering 
without specific atom
positions by SQUEEZE/PLATON.
;
_refine_diff_density_max 0.168
_refine_diff_density_min -0.184
_refine_diff_density_rms 0.036
_refine_ls_extinction_method none
_refine_ls_goodness_of_fit_ref 1.088
_refine_ls_hydrogen_treatment mixed
_refine_ls_matrix_type full
_refine_ls_number_parameters 387
_refine_ls_number_reflns 6728
_refine_ls_number_restraints 0
_refine_ls_restrained_S_all 1.088
_refine_ls_R_factor_all 0.0844
_refine_ls_R_factor_gt 0.0488
_refine_ls_shift/su_max 0.000
_refine_ls_shift/su_mean 0.000
_refine_ls_structure_factor_coef Fsqd
_refine_ls_weighting_details 'w=1/[\s^2^(Fo^2^)+(0.0555P)^2^+0.2245P] where P=(Fo^2^+2Fc^2^)/3'
_refine_ls_weighting_scheme calc
_refine_ls_wR_factor_gt 0.1167
_refine_ls_wR_factor_ref 0.1279
_reflns_Friedel_coverage 0.000
_reflns_number_gt 4601
_reflns_number_total 6728
_reflns_threshold_expression 'I > 2\s(I)'
_cod_data_source_file c6dt00052e2.cif
_cod_data_source_block 14
_cod_depositor_comments 'Adding full bibliography for 7038621--7038625.cif.'
_cod_database_code 7038624
_shelx_space_group_comment
;
The symmetry employed for this shelxl refinement is uniquely defined
by the following loop, which should always be used as a source of
symmetry information in preference to the above space-group names.
They are only intended as comments.
;
_shelx_estimated_absorpt_t_min 0.986
_shelx_estimated_absorpt_t_max 0.992
_shelxl_version_number 2013-4
_platon_squeeze_void_probe_radius 1.20

loop_
_space_group_symop_operation_xyz
'x, y, z'
'-x, -y, -z'

loop_
_atom_site_label
_atom_site_type_symbol
_atom_site_fract_x
_atom_site_fract_y
_atom_site_fract_z
_atom_site_U_iso_or_equiv
_atom_site_adp_type
_atom_site_occupancy
_atom_site_site_symmetry_order
_atom_site_calc_flag
_atom_site_refinement_flags_posn
_atom_site_refinement_flags_adp
C11 C 0.09101(15) -0.12191(14) 0.34948(12) 0.0260(4) Uani 1 1 d . .
C16 C 0.17991(16) -0.12106(16) 0.40535(13) 0.0341(4) Uani 1 1 d . .
H16 H 0.2222 -0.0493 0.3966 0.041 Uiso 1 1 calc R U
C12 C 0.03488(18) -0.22935(14) 0.36228(13) 0.0355(4) Uani 1 1 d . .
H12 H -0.0250 -0.2323 0.3244 0.043 Uiso 1 1 calc R U
C23 C -0.33543(18) -0.11048(16) 0.50970(14) 0.0386(4) Uani 1 1 d . .
H23 H -0.3455 -0.1301 0.5789 0.046 Uiso 1 1 calc R U
C15 C 0.20718(19) -0.22394(19) 0.47351(14) 0.0467(5) Uani 1 1 d . .
H15 H 0.2654 -0.2217 0.5127 0.056 Uiso 1 1 calc R U
C13 C 0.0645(2) -0.33173(16) 0.42898(15) 0.0461(5) Uani 1 1 d . .
H13 H 0.0252 -0.4042 0.4363 0.055 Uiso 1 1 calc R U
C14 C 0.1506(2) -0.32951(18) 0.48492(15) 0.0502(6) Uani 1 1 d . .
H14 H 0.1708 -0.4000 0.5309 0.060 Uiso 1 1 calc R U
C4 C 0.01410(17) 0.12365(14) 0.08462(12) 0.0257(4) Uani 1 1 d . .
C3 C -0.07427(16) 0.11761(13) 0.17398(12) 0.0261(4) Uani 1 1 d . .
N1 N 0.31873(15) 0.03555(12) 0.15235(11) 0.0306(3) Uani 1 1 d . .
C2 C -0.06230(16) 0.01953(13) 0.26402(12) 0.0245(4) Uani 1 1 d . .
C1 C 0.06610(16) -0.01183(13) 0.27307(12) 0.0255(4) Uani 1 1 d . .
B1 B 0.19526(19) 0.07282(16) 0.20572(14) 0.0273(4) Uani 1 1 d . .
C61 C 0.35273(16) -0.07267(13) 0.13627(12) 0.0269(4) Uani 1 1 d . .
C66 C 0.48921(17) -0.10808(15) 0.12152(13) 0.0326(4) Uani 1 1 d . .
H66 H 0.5580 -0.0590 0.1218 0.039 Uiso 1 1 calc R U
C63 C 0.29186(18) -0.24996(14) 0.11745(12) 0.0310(4) Uani 1 1 d . .
H63 H 0.2238 -0.2984 0.1155 0.037 Uiso 1 1 calc R U
C62 C 0.25502(17) -0.14467(14) 0.13300(12) 0.0293(4) Uani 1 1 d . .
H62 H 0.1620 -0.1214 0.1415 0.035 Uiso 1 1 calc R U
C64 C 0.42656(19) -0.28556(15) 0.10470(13) 0.0368(4) Uani 1 1 d . .
H64 H 0.4513 -0.3585 0.0948 0.044 Uiso 1 1 calc R U
C65 C 0.52517(18) -0.21344(16) 0.10656(13) 0.0376(4) Uani 1 1 d . .
H65 H 0.6182 -0.2369 0.0974 0.045 Uiso 1 1 calc R U
C22 C -0.21141(17) -0.06406(14) 0.44103(13) 0.0309(4) Uani 1 1 d . .
H22 H -0.1369 -0.0516 0.4635 0.037 Uiso 1 1 calc R U
C21 C -0.19385(16) -0.03510(13) 0.33861(12) 0.0256(4) Uani 1 1 d . .
C25 C -0.43050(18) -0.10070(16) 0.37784(15) 0.0409(5) Uani 1 1 d . .
H25 H -0.5058 -0.1135 0.3562 0.049 Uiso 1 1 calc R U
C24 C -0.44461(19) -0.12848(17) 0.47826(15) 0.0450(5) Uani 1 1 d . .
H24 H -0.5299 -0.1601 0.5258 0.054 Uiso 1 1 calc R U
C51 C 0.19679(16) 0.20134(14) 0.20925(13) 0.0284(4) Uani 1 1 d . .
C56 C 0.25664(17) 0.29785(14) 0.12572(14) 0.0333(4) Uani 1 1 d . .
H56 H 0.2957 0.2869 0.0631 0.040 Uiso 1 1 calc R U
C52 C 0.14054(17) 0.22217(15) 0.29904(13) 0.0331(4) Uani 1 1 d . .
H52 H 0.0959 0.1593 0.3567 0.040 Uiso 1 1 calc R U
C55 C 0.26037(19) 0.40825(15) 0.13191(15) 0.0408(5) Uani 1 1 d . .
H55 H 0.2993 0.4726 0.0737 0.049 Uiso 1 1 calc R U
C54 C 0.2074(2) 0.42554(16) 0.22282(16) 0.0428(5) Uani 1 1 d . .
H54 H 0.2121 0.5013 0.2275 0.051 Uiso 1 1 calc R U
C53 C 0.14781(19) 0.33234(16) 0.30669(15) 0.0412(5) Uani 1 1 d . .
H53 H 0.1119 0.3435 0.3694 0.049 Uiso 1 1 calc R U
C41 C 0.04322(16) 0.21695(14) -0.01256(12) 0.0260(4) Uani 1 1 d . .
C42 C 0.10714(16) 0.18725(15) -0.09776(13) 0.0303(4) Uani 1 1 d . .
H42 H 0.1239 0.1073 -0.0912 0.036 Uiso 1 1 calc R U
C46 C 0.02111(18) 0.33568(14) -0.02526(13) 0.0343(4) Uani 1 1 d . .
H46 H -0.0214 0.3589 0.0312 0.041 Uiso 1 1 calc R U
C43 C 0.14665(18) 0.27171(16) -0.19160(13) 0.0365(4) Uani 1 1 d . .
H43 H 0.1900 0.2495 -0.2485 0.044 Uiso 1 1 calc R U
C45 C 0.0604(2) 0.41949(16) -0.11887(14) 0.0412(5) Uani 1 1 d . .
H45 H 0.0443 0.4997 -0.1262 0.049 Uiso 1 1 calc R U
C44 C 0.12277(19) 0.38776(16) -0.20193(14) 0.0396(5) Uani 1 1 d . .
H44 H 0.1492 0.4459 -0.2661 0.048 Uiso 1 1 calc R U
C31 C -0.18704(16) 0.20235(13) 0.18731(12) 0.0265(4) Uani 1 1 d . .
C36 C -0.20786(18) 0.25363(14) 0.26052(13) 0.0320(4) Uani 1 1 d . .
H36 H -0.1475 0.2375 0.3015 0.038 Uiso 1 1 calc R U
C32 C -0.27773(18) 0.22645(16) 0.12874(14) 0.0364(4) Uani 1 1 d . .
H32 H -0.2652 0.1916 0.0785 0.044 Uiso 1 1 calc R U
C33 C -0.38564(19) 0.30055(18) 0.14307(15) 0.0473(5) Uani 1 1 d . .
H33 H -0.4468 0.3165 0.1027 0.057 Uiso 1 1 calc R U
C35 C -0.31626(18) 0.32829(15) 0.27443(14) 0.0393(4) Uani 1 1 d . .
H35 H -0.3294 0.3635 0.3244 0.047 Uiso 1 1 calc R U
C34 C -0.4050(2) 0.35143(17) 0.21560(15) 0.0472(5) Uani 1 1 d . .
H34 H -0.4794 0.4024 0.2252 0.057 Uiso 1 1 calc R U
C26 C -0.30605(17) -0.05399(14) 0.30852(13) 0.0312(4) Uani 1 1 d . .
H26 H -0.2971 -0.0345 0.2395 0.037 Uiso 1 1 calc R U
H1A H 0.389(2) 0.0878(17) 0.1263(15) 0.050(6) Uiso 1 1 d . .
H4 H 0.0714(18) 0.0551(16) 0.0817(13) 0.040(5) Uiso 1 1 d . .

loop_
_atom_site_aniso_label
_atom_site_aniso_U_11
_atom_site_aniso_U_22
_atom_site_aniso_U_33
_atom_site_aniso_U_23
_atom_site_aniso_U_13
_atom_site_aniso_U_12
C11 0.0196(8) 0.0317(9) 0.0243(9) -0.0082(7) -0.0042(7) 0.0019(7)
C16 0.0219(9) 0.0452(10) 0.0327(10) -0.0099(8) -0.0071(8) -0.0015(8)
C12 0.0368(10) 0.0323(10) 0.0365(11) -0.0064(8) -0.0142(9) -0.0013(8)
C23 0.0335(10) 0.0446(11) 0.0310(10) -0.0090(8) -0.0021(8) -0.0047(8)
C15 0.0286(10) 0.0675(14) 0.0330(11) -0.0004(10) -0.0120(9) 0.0027(9)
C13 0.0492(12) 0.0313(10) 0.0459(12) -0.0006(9) -0.0098(10) -0.0014(9)
C14 0.0401(12) 0.0489(12) 0.0398(12) 0.0080(9) -0.0080(10) 0.0102(10)
C4 0.0233(8) 0.0269(9) 0.0290(10) -0.0105(7) -0.0092(7) 0.0007(7)
C3 0.0227(8) 0.0264(8) 0.0313(10) -0.0087(7) -0.0113(8) -0.0024(7)
N1 0.0239(8) 0.0291(8) 0.0367(9) -0.0100(7) -0.0048(7) -0.0062(6)
C2 0.0251(9) 0.0232(8) 0.0255(9) -0.0089(7) -0.0062(7) -0.0019(7)
C1 0.0245(8) 0.0272(8) 0.0268(9) -0.0106(7) -0.0082(7) -0.0002(7)
B1 0.0254(10) 0.0304(10) 0.0272(11) -0.0070(8) -0.0122(8) 0.0002(8)
C61 0.0283(9) 0.0278(9) 0.0211(9) -0.0055(7) -0.0048(7) -0.0006(7)
C66 0.0265(9) 0.0402(10) 0.0316(10) -0.0121(8) -0.0079(8) -0.0019(8)
C63 0.0355(10) 0.0277(9) 0.0305(10) -0.0075(7) -0.0122(8) -0.0024(7)
C62 0.0235(9) 0.0318(9) 0.0293(10) -0.0056(7) -0.0080(8) 0.0004(7)
C64 0.0435(11) 0.0335(10) 0.0366(11) -0.0156(8) -0.0129(9) 0.0082(8)
C65 0.0301(10) 0.0465(11) 0.0403(11) -0.0203(9) -0.0110(9) 0.0097(8)
C22 0.0267(9) 0.0337(9) 0.0325(10) -0.0109(8) -0.0087(8) -0.0004(7)
C21 0.0241(9) 0.0236(8) 0.0289(10) -0.0088(7) -0.0069(7) -0.0001(7)
C25 0.0234(9) 0.0502(11) 0.0478(13) -0.0143(9) -0.0083(9) -0.0095(8)
C24 0.0295(10) 0.0550(12) 0.0402(12) -0.0118(10) 0.0041(9) -0.0126(9)
C51 0.0204(8) 0.0289(9) 0.0367(10) -0.0095(8) -0.0107(8) 0.0003(7)
C56 0.0280(9) 0.0329(9) 0.0358(11) -0.0095(8) -0.0055(8) -0.0039(7)
C52 0.0315(10) 0.0313(9) 0.0356(11) -0.0093(8) -0.0098(8) -0.0014(7)
C55 0.0401(11) 0.0271(9) 0.0493(13) -0.0026(9) -0.0148(10) -0.0046(8)
C54 0.0429(11) 0.0272(10) 0.0636(14) -0.0184(10) -0.0199(10) 0.0038(8)
C53 0.0398(11) 0.0430(11) 0.0486(12) -0.0256(10) -0.0129(10) 0.0053(9)
C41 0.0209(8) 0.0304(9) 0.0278(9) -0.0094(7) -0.0083(7) -0.0011(7)
C42 0.0255(9) 0.0345(9) 0.0330(10) -0.0133(8) -0.0082(8) -0.0019(7)
C46 0.0394(10) 0.0308(9) 0.0314(10) -0.0103(8) -0.0075(8) -0.0012(8)
C43 0.0335(10) 0.0486(11) 0.0288(10) -0.0154(9) -0.0068(8) -0.0042(8)
C45 0.0508(12) 0.0294(10) 0.0380(12) -0.0064(8) -0.0093(10) -0.0029(8)
C44 0.0452(11) 0.0402(11) 0.0279(11) -0.0020(8) -0.0116(9) -0.0058(9)
C31 0.0232(8) 0.0262(8) 0.0246(9) -0.0036(7) -0.0041(7) -0.0006(7)
C36 0.0320(9) 0.0316(9) 0.0303(10) -0.0063(8) -0.0107(8) 0.0027(7)
C32 0.0313(10) 0.0435(10) 0.0342(11) -0.0103(8) -0.0133(8) 0.0050(8)
C33 0.0329(11) 0.0610(13) 0.0445(12) -0.0087(10) -0.0189(9) 0.0129(9)
C35 0.0376(10) 0.0384(10) 0.0369(11) -0.0124(8) -0.0052(9) 0.0085(8)
C34 0.0375(11) 0.0495(12) 0.0465(13) -0.0118(10) -0.0092(10) 0.0192(9)
C26 0.0280(9) 0.0320(9) 0.0333(10) -0.0099(8) -0.0088(8) -0.0019(7)

loop_
_atom_type_symbol
_atom_type_description
_atom_type_scat_dispersion_real
_atom_type_scat_dispersion_imag
_atom_type_scat_source
C C 0.0033 0.0016 'International Tables Vol C Tables 4.2.6.8 and 6.1.1.4'
H H 0.0000 0.0000 'International Tables Vol C Tables 4.2.6.8 and 6.1.1.4'
B B 0.0013 0.0007 'International Tables Vol C Tables 4.2.6.8 and 6.1.1.4'
N N 0.0061 0.0033 'International Tables Vol C Tables 4.2.6.8 and 6.1.1.4'
Cl Cl 0.1484 0.1585 'International Tables Vol C Tables 4.2.6.8 and 6.1.1.4'

loop_
_geom_angle_atom_site_label_1
_geom_angle_atom_site_label_2
_geom_angle_atom_site_label_3
_geom_angle
C12 C11 C16 117.81(15)
C12 C11 C1 121.45(14)
C16 C11 C1 120.58(14)
C15 C16 C11 120.60(17)
C13 C12 C11 121.25(16)
C24 C23 C22 120.24(18)
C14 C15 C16 120.61(18)
C14 C13 C12 120.39(18)
C13 C14 C15 119.31(17)
C3 C4 C41 131.22(15)
C4 C3 C2 118.54(14)
C4 C3 C31 123.53(15)
C2 C3 C31 117.91(14)
B1 N1 C61 131.11(15)
C1 C2 C21 125.09(14)
C1 C2 C3 118.33(14)
C21 C2 C3 116.57(13)
C2 C1 C11 122.50(14)
C2 C1 B1 120.26(14)
C11 C1 B1 117.14(13)
N1 B1 C51 116.74(15)
N1 B1 C1 123.43(15)
C51 B1 C1 119.23(15)
C62 C61 C66 118.47(15)
C62 C61 N1 122.14(14)
C66 C61 N1 119.39(14)
C65 C66 C61 120.68(16)
C62 C63 C64 120.72(16)
C63 C62 C61 120.56(15)
C63 C64 C65 119.09(16)
C66 C65 C64 120.46(16)
C23 C22 C21 120.93(16)
C26 C21 C22 117.79(15)
C26 C21 C2 120.96(14)
C22 C21 C2 121.18(14)
C24 C25 C26 119.82(17)
C23 C24 C25 120.16(17)
C52 C51 C56 116.85(15)
C52 C51 B1 120.00(15)
C56 C51 B1 123.12(16)
C55 C56 C51 121.74(18)
C53 C52 C51 121.81(17)
C56 C55 C54 120.07(17)
C53 C54 C55 119.71(17)
C54 C53 C52 119.75(18)
C42 C41 C46 117.46(15)
C42 C41 C4 118.18(15)
C46 C41 C4 124.16(15)
C43 C42 C41 121.57(16)
C45 C46 C41 120.78(17)
C44 C43 C42 119.71(17)
C44 C45 C46 120.61(17)
C43 C44 C45 119.87(17)
C36 C31 C32 118.72(15)
C36 C31 C3 121.28(14)
C32 C31 C3 119.93(15)
C31 C36 C35 120.49(16)
C33 C32 C31 120.55(18)
C34 C33 C32 120.28(18)
C34 C35 C36 120.05(18)
C33 C34 C35 119.91(17)
C25 C26 C21 121.05(16)

loop_
_geom_bond_atom_site_label_1
_geom_bond_atom_site_label_2
_geom_bond_distance
C11 C12 1.390(2)
C11 C16 1.394(2)
C11 C1 1.494(2)
C16 C15 1.386(3)
C12 C13 1.380(2)
C23 C24 1.376(3)
C23 C22 1.380(2)
C15 C14 1.378(3)
C13 C14 1.376(3)
C4 C3 1.351(2)
C4 C41 1.466(2)
C3 C2 1.490(2)
C3 C31 1.498(2)
N1 B1 1.409(2)
N1 C61 1.415(2)
C2 C1 1.362(2)
C2 C21 1.488(2)
C1 B1 1.582(2)
B1 C51 1.579(2)
C61 C62 1.387(2)
C61 C66 1.397(2)
C66 C65 1.377(2)
C63 C62 1.381(2)
C63 C64 1.382(2)
C64 C65 1.386(2)
C22 C21 1.401(2)
C21 C26 1.395(2)
C25 C24 1.380(3)
C25 C26 1.387(2)
C51 C52 1.391(2)
C51 C56 1.400(2)
C56 C55 1.377(2)
C52 C53 1.388(2)
C55 C54 1.383(3)
C54 C53 1.380(3)
C41 C42 1.397(2)
C41 C46 1.399(2)
C42 C43 1.387(2)
C46 C45 1.381(2)
C43 C44 1.376(3)
C45 C44 1.381(3)
C31 C36 1.386(2)
C31 C32 1.394(2)
C36 C35 1.388(2)
C32 C33 1.381(3)
C33 C34 1.376(3)
C35 C34 1.381(3)

loop_
_platon_squeeze_void_nr
_platon_squeeze_void_average_x
_platon_squeeze_void_average_y
_platon_squeeze_void_average_z
_platon_squeeze_void_volume
_platon_squeeze_void_count_electrons
_platon_squeeze_void_content
1 0.500 0.500 0.500 195 48 ' '
